data_7716438
loop_
_publ_author_name
'Kirk, Ryan M.'
'HIll, Anthony F'

_publ_section_title
;
 &#x3c3;-Arsolido complexes.
;
_journal_issue 28
_journal_name_full 'Dalton transactions (Cambridge, England : 2003)'
_journal_page_first 11809
_journal_page_last 11829
_journal_paper_doi 10.1039/d4dt01308e
_journal_volume 53
_journal_year 2024
_chemical_formula_moiety 'C36 H25 As O3 W, C6 H6'
_chemical_formula_sum 'C42 H31 As O3 W'
_chemical_formula_weight 842.44
_chemical_properties_physical Air-sensitive
_space_group_crystal_system orthorhombic
_space_group_IT_number 61
_space_group_name_Hall '-P 2ac 2ab'
_space_group_name_H-M_alt 'P b c a'
_atom_sites_solution_hydrogens geom
_atom_sites_solution_primary dual
_audit_creation_date 2022-01-29
_audit_creation_method
;
Olex2 1.3
(compiled 2020.11.12 svn.r5f609507 for OlexSys, GUI svn.r6408)
;
_audit_update_record
;
2022-01-29 deposited with the CCDC.	2024-06-19 downloaded from the CCDC.
;
_cell_angle_alpha 90
_cell_angle_beta 90
_cell_angle_gamma 90
_cell_formula_units_Z 8
_cell_length_a 18.88750(10)
_cell_length_b 15.38100(10)
_cell_length_c 23.5386(2)
_cell_measurement_reflns_used 14026
_cell_measurement_temperature 150.00(10)
_cell_measurement_theta_max 73.5830
_cell_measurement_theta_min 4.4380
_cell_volume 6838.17(8)
_computing_cell_refinement 'CrysAlisPro 1.171.40.82a (Rigaku OD, 2020)'
_computing_data_collection 'CrysAlisPro 1.171.40.82a (Rigaku OD, 2020)'
_computing_data_reduction 'CrysAlisPro 1.171.40.82a (Rigaku OD, 2020)'
_computing_molecular_graphics 'Olex2 1.3 (Dolomanov et al., 2009)'
_computing_publication_material 'Olex2 1.3 (Dolomanov et al., 2009)'
_computing_structure_refinement 'SHELXL 2018/3 (Sheldrick, 2015)'
_computing_structure_solution 'SHELXT 2018/2 (Sheldrick, 2018)'
_diffrn_ambient_environment N~2~
_diffrn_ambient_temperature 150.00(10)
_diffrn_detector 'CCD plate'
_diffrn_detector_area_resol_mean 8.1297
_diffrn_detector_type EosS2
_diffrn_measured_fraction_theta_full 1.000
_diffrn_measured_fraction_theta_max 0.994
_diffrn_measurement_details
;
List of Runs (angles in degrees, time in seconds):

  # Type    Start    End  Width  t~exp~   \w     \q     \k     \f   Frames
#--------------------------------------------------------------------------
  1  \w    -55.00  -9.00   1.00    2.00    --  -37.03 125.00 -90.00   46
  2  \w     15.00  49.00   1.00    2.00    --   37.03 -99.00-180.00   34
  3  \w      8.00  34.00   1.00    2.00    --   37.03  19.00 150.00   26
  4  \w     33.00  88.00   1.00    2.00    --   37.03  57.00  60.00   55
  5  \w     43.00  89.00   1.00    2.00    --   37.03-125.00   0.00   46
  6  \w     62.00 101.00   1.00    2.00    --   37.03  19.00 150.00   39
  7  \w     46.00  85.00   1.00    6.00    --  111.00 -38.00  90.00   39
  8  \w    105.00 166.00   1.00    6.00    --  111.00  50.00 -60.00   61
  9  \w     51.00  77.00   1.00    6.00    --  111.00 -92.00 -90.00   26
 10  \w     81.00 106.00   1.00    6.00    --  111.00 -92.00 120.00   25
 11  \w    133.00 159.00   1.00    6.00    --  111.00  38.00-180.00   26
 12  \w     46.00 130.00   1.00    6.00    --  111.00 -38.00 -90.00   84
 13  \w     95.00 124.00   1.00    6.00    --  111.00  38.00-180.00   29
 14  \w     73.00 111.00   1.00    6.00    --  111.00 178.00 -90.00   38
 15  \w    117.00 142.00   1.00    6.00    --  111.00  49.00  22.00   25
 16  \w    153.00 178.00   1.00    6.00    --  111.00 111.00-150.00   25
 17  \w     84.00 122.00   1.00    6.00    --  111.00 -64.00  30.00   38
 18  \w    116.00 141.00   1.00    6.00    --  111.00 111.00  90.00   25
 19  \w     41.00  94.00   1.00    6.00    --  111.00-111.00 120.00   53
 20  \w     43.00  68.00   1.00    6.00    --  111.00 -92.00 -30.00   25
 21  \w    124.00 150.00   1.00    6.00    --  111.00 111.00 -60.00   26
 22  \w     64.00 124.00   1.00    6.00    --  111.00 -38.00 120.00   60
 23  \w    136.00 162.00   1.00    6.00    --  111.00 111.00-180.00   26
;
_diffrn_measurement_device 'four-circle diffractometer'
_diffrn_measurement_device_type 'SuperNova, Dual, Cu at home/near, EosS2'
_diffrn_measurement_method '\w scans'
_diffrn_orient_matrix_type 'CrysAlisPro convention (1999,Acta A55,543-557)'
_diffrn_orient_matrix_UB_11 0.0312831000
_diffrn_orient_matrix_UB_12 0.0654022000
_diffrn_orient_matrix_UB_13 0.0427491000
_diffrn_orient_matrix_UB_21 -0.0382921000
_diffrn_orient_matrix_UB_22 0.0748259000
_diffrn_orient_matrix_UB_23 -0.0308371000
_diffrn_orient_matrix_UB_31 -0.0648475000
_diffrn_orient_matrix_UB_32 -0.0125600000
_diffrn_orient_matrix_UB_33 0.0388080000
_diffrn_radiation_monochromator mirror
_diffrn_radiation_probe x-ray
_diffrn_radiation_type 'Cu K\a'
_diffrn_radiation_wavelength 1.54184
_diffrn_reflns_av_R_equivalents 0.0286
_diffrn_reflns_av_unetI/netI 0.0269
_diffrn_reflns_Laue_measured_fraction_full 1.000
_diffrn_reflns_Laue_measured_fraction_max 0.994
_diffrn_reflns_limit_h_max 21
_diffrn_reflns_limit_h_min -23
_diffrn_reflns_limit_k_max 17
_diffrn_reflns_limit_k_min -18
_diffrn_reflns_limit_l_max 29
_diffrn_reflns_limit_l_min -27
_diffrn_reflns_number 27682
_diffrn_reflns_point_group_measured_fraction_full 1.000
_diffrn_reflns_point_group_measured_fraction_max 0.994
_diffrn_reflns_theta_full 67.684
_diffrn_reflns_theta_max 73.726
_diffrn_reflns_theta_min 3.756
_diffrn_source 'micro-focus sealed X-ray tube'
_diffrn_source_type 'SuperNova (Cu) X-ray Source'
_exptl_absorpt_coefficient_mu 7.639
_exptl_absorpt_correction_T_max 0.55396
_exptl_absorpt_correction_T_min 0.51606
_exptl_absorpt_correction_type sphere
_exptl_absorpt_process_details
;
CrysAlisPro 1.171.40.82a (Rigaku Oxford Diffraction, 2020)
Spherical absorption correction
using equivalent radius and absorption coefficient.
Empirical absorption correction using spherical harmonics,
implemented in SCALE3 ABSPACK scaling algorithm.
;
_exptl_crystal_colour yellow
_exptl_crystal_colour_primary yellow
_exptl_crystal_density_diffrn 1.637
_exptl_crystal_description prism
_exptl_crystal_F_000 3312
_exptl_crystal_recrystallization_method 'Re-crystallisation from solvent: benzene/n-hexane'
_exptl_crystal_size_max 0.283
_exptl_crystal_size_mid 0.119
_exptl_crystal_size_min 0.043
_exptl_crystal_size_rad 0.059
_refine_diff_density_max 0.688
_refine_diff_density_min -0.677
_refine_diff_density_rms 0.082
_refine_ls_extinction_method none
_refine_ls_goodness_of_fit_ref 1.037
_refine_ls_hydrogen_treatment constr
_refine_ls_matrix_type full
_refine_ls_number_parameters 424
_refine_ls_number_reflns 6869
_refine_ls_number_restraints 0
_refine_ls_restrained_S_all 1.037
_refine_ls_R_factor_all 0.0277
_refine_ls_R_factor_gt 0.0247
_refine_ls_shift/su_max 0.002
_refine_ls_shift/su_mean 0.000
_refine_ls_structure_factor_coef Fsqd
_refine_ls_weighting_details 'w=1/[\s^2^(Fo^2^)+(0.0338P)^2^+3.8325P] where P=(Fo^2^+2Fc^2^)/3'
_refine_ls_weighting_scheme calc
_refine_ls_wR_factor_gt 0.0616
_refine_ls_wR_factor_ref 0.0636
_reflns_Friedel_coverage 0.000
_reflns_number_gt 6262
_reflns_number_total 6869
_reflns_threshold_expression 'I > 2\s(I)'
_cod_data_source_file d4dt01308e2.cif
_cod_data_source_block rmk_187_a_scale
_cod_depositor_comments 'Adding full bibliography for 7716434--7716441.cif.'
_cod_database_code 7716438
_shelx_shelxl_version_number 2018/3
_chemical_oxdiff_formula C42H31As1O3W1
_chemical_oxdiff_usercomment 'benzene/hexane '
_shelx_space_group_comment
;
The symmetry employed for this shelxl refinement is uniquely defined
by the following loop, which should always be used as a source of
symmetry information in preference to the above space-group names.
They are only intended as comments.
;
_reflns_odcompleteness_completeness 98.05
_reflns_odcompleteness_iscentric 1
_reflns_odcompleteness_theta 74.33
_olex2_refinement_description
;
1. Fixed Uiso
 At 1.2 times of:
  All C(H) groups
2.a Aromatic/amide H refined with riding coordinates:
 C36(H36), C25(H25), C32(H32), C27(H27), C9(H9), C15(H15), C13(H13), C30(H30),
 C31(H31), C33(H33), C10(H10), C41(H41), C28(H28), C19(H19), C29(H29), C17(H17),
  C16(H16), C12(H12), C35(H35), C42(H42), C40(H40), C21(H21), C11(H11),
 C18(H18), C37(H37), C34(H34), C24(H24), C38(H38), C23(H23), C39(H39), C22(H22)
;
_ins_header
;
TITL RMK_187_A_scale in Pbca 
REM Pbca (#61, found as Pcab in ba-c setting)
CELL 1.54184  18.887485  15.380979  23.538642  90.0000  90.0000  90.0000
ZERR    8.00   0.000142   0.000129   0.000196   0.0000   0.0000   0.0000
LATT  1
SYMM -x+1/2,-y, z+1/2 
SYMM -x, y+1/2,-z+1/2 
SYMM  x+1/2,-y+1/2,-z 
SFAC C H O As W
UNIT 336.00 248.00 24.00 8.00 8.00
TREF
HKLF 4
END
;
_olex2_submission_special_instructions 'No special instructions were received'
_oxdiff_exptl_absorpt_empirical_details
;
Empirical correction (ABSPACK) includes:
- Absorption correction using spherical harmonics
- Frame scaling
;
_oxdiff_exptl_absorpt_empirical_full_max 1.618
_oxdiff_exptl_absorpt_empirical_full_min 0.790

loop_
_space_group_symop_operation_xyz
'x, y, z'
'-x+1/2, -y, z+1/2'
'-x, y+1/2, -z+1/2'
'x+1/2, -y+1/2, -z'
'-x, -y, -z'
'x-1/2, y, -z-1/2'
'x, -y-1/2, z-1/2'
'-x-1/2, y-1/2, z'

loop_
_atom_site_label
_atom_site_type_symbol
_atom_site_fract_x
_atom_site_fract_y
_atom_site_fract_z
_atom_site_U_iso_or_equiv
_atom_site_adp_type
_atom_site_occupancy
_atom_site_site_symmetry_order
_atom_site_calc_flag
_atom_site_refinement_flags_posn
_atom_site_refinement_flags_adp
_atom_site_refinement_flags_occupancy
_atom_site_disorder_assembly
_atom_site_disorder_group
W1 W 0.69449(2) 0.29042(2) 0.49205(2) 0.02224(5) Uani 1 1 d . . . . .
As1 As 0.57856(2) 0.30531(2) 0.55990(2) 0.02049(6) Uani 1 1 d . . . . .
O1 O 0.75616(9) 0.30982(13) 0.61514(8) 0.0291(4) Uani 1 1 d . . . . .
O3 O 0.63669(13) 0.47422(13) 0.45751(9) 0.0409(5) Uani 1 1 d . . . . .
O2 O 0.83386(13) 0.39553(19) 0.47127(11) 0.0537(6) Uani 1 1 d . . . . .
C5 C 0.61121(11) 0.35040(15) 0.66899(10) 0.0206(4) Uani 1 1 d . . . . .
C14 C 0.62421(13) 0.39758(15) 0.72328(10) 0.0220(4) Uani 1 1 d . . . . .
C6 C 0.60610(11) 0.25487(16) 0.66903(10) 0.0205(4) Uani 1 1 d . . . . .
C4 C 0.60074(12) 0.38964(16) 0.61807(10) 0.0213(4) Uani 1 1 d . . . . .
C7 C 0.59246(12) 0.21737(15) 0.61764(10) 0.0210(4) Uani 1 1 d . . . . .
C36 C 0.63913(17) 0.21499(19) 0.41720(12) 0.0356(6) Uani 1 1 d . . . . .
H36 H 0.603653 0.240697 0.395546 0.043 Uiso 1 1 calc R U . . .
C20 C 0.60582(13) 0.20479(15) 0.72325(11) 0.0219(5) Uani 1 1 d . . . . .
C8 C 0.60508(12) 0.48334(15) 0.60568(10) 0.0221(5) Uani 1 1 d . . . . .
C26 C 0.57781(13) 0.12414(16) 0.60729(10) 0.0231(5) Uani 1 1 d . . . . .
C25 C 0.66654(16) 0.1673(2) 0.74579(13) 0.0384(6) Uani 1 1 d . . . . .
H25 H 0.709769 0.174633 0.727500 0.046 Uiso 1 1 calc R U . . .
C1 C 0.73188(12) 0.30411(16) 0.57103(11) 0.0244(5) Uani 1 1 d . . . . .
C32 C 0.62940(17) 0.16427(18) 0.46694(13) 0.0364(6) Uani 1 1 d . . . . .
H32 H 0.585929 0.151579 0.483530 0.044 Uiso 1 1 calc R U . . .
C27 C 0.51556(13) 0.09883(17) 0.57959(10) 0.0266(5) Uani 1 1 d . . . . .
H27 H 0.483889 0.141155 0.567327 0.032 Uiso 1 1 calc R U . . .
C9 C 0.55325(13) 0.52438(17) 0.57254(11) 0.0281(5) Uani 1 1 d . . . . .
H9 H 0.515182 0.492384 0.558727 0.034 Uiso 1 1 calc R U . . .
C15 C 0.57293(14) 0.45194(18) 0.74629(12) 0.0301(5) Uani 1 1 d . . . . .
H15 H 0.530646 0.460609 0.726848 0.036 Uiso 1 1 calc R U . . .
C3 C 0.65674(15) 0.40728(18) 0.47201(11) 0.0298(5) Uani 1 1 d . . . . .
C13 C 0.66151(14) 0.53311(17) 0.62545(12) 0.0307(5) Uani 1 1 d . . . . .
H13 H 0.696554 0.506856 0.647268 0.037 Uiso 1 1 calc R U . . .
C30 C 0.60935(18) -0.0277(2) 0.61456(14) 0.0404(7) Uani 1 1 d . . . . .
H30 H 0.641157 -0.070334 0.626134 0.048 Uiso 1 1 calc R U . . .
C31 C 0.62467(15) 0.05940(18) 0.62456(12) 0.0310(5) Uani 1 1 d . . . . .
H31 H 0.666494 0.074536 0.642912 0.037 Uiso 1 1 calc R U . . .
C33 C 0.69623(17) 0.1358(2) 0.48753(12) 0.0351(7) Uani 1 1 d . . . . .
H33 H 0.704527 0.101408 0.519328 0.042 Uiso 1 1 calc R U . . .
C10 C 0.55834(16) 0.61290(19) 0.56013(12) 0.0341(6) Uani 1 1 d . . . . .
H10 H 0.523665 0.639525 0.538128 0.041 Uiso 1 1 calc R U . . .
C41 C 0.35709(16) 0.2155(2) 0.72251(17) 0.0439(8) Uani 1 1 d . . . . .
H41 H 0.340095 0.164917 0.739263 0.053 Uiso 1 1 calc R U . . .
C28 C 0.50021(15) 0.01201(19) 0.57007(12) 0.0358(6) Uani 1 1 d . . . . .
H28 H 0.458331 -0.003502 0.551939 0.043 Uiso 1 1 calc R U . . .
C19 C 0.68786(14) 0.38725(18) 0.75233(12) 0.0289(5) Uani 1 1 d . . . . .
H19 H 0.722931 0.351663 0.737217 0.035 Uiso 1 1 calc R U . . .
C2 C 0.78279(16) 0.3578(2) 0.47928(12) 0.0353(6) Uani 1 1 d . . . . .
C29 C 0.54713(18) -0.05163(19) 0.58753(13) 0.0407(7) Uani 1 1 d . . . . .
H29 H 0.537023 -0.110003 0.581176 0.049 Uiso 1 1 calc R U . . .
C17 C 0.64716(18) 0.48164(19) 0.82685(12) 0.0380(6) Uani 1 1 d . . . . .
H17 H 0.654354 0.508622 0.861739 0.046 Uiso 1 1 calc R U . . .
C16 C 0.58393(17) 0.4935(2) 0.79788(13) 0.0392(6) Uani 1 1 d . . . . .
H16 H 0.548956 0.529192 0.813015 0.047 Uiso 1 1 calc R U . . .
C12 C 0.66644(16) 0.6209(2) 0.61324(14) 0.0389(6) Uani 1 1 d . . . . .
H12 H 0.704421 0.653125 0.627014 0.047 Uiso 1 1 calc R U . . .
C35 C 0.71296(18) 0.2192(2) 0.40662(12) 0.0369(6) Uani 1 1 d . . . . .
H35 H 0.734579 0.248619 0.376766 0.044 Uiso 1 1 calc R U . . .
C42 C 0.37593(16) 0.2160(2) 0.66576(16) 0.0412(7) Uani 1 1 d . . . . .
H42 H 0.371668 0.165608 0.644190 0.049 Uiso 1 1 calc R U . . .
C40 C 0.36369(18) 0.2911(2) 0.75438(17) 0.0485(8) Uani 1 1 d . . . . .
H40 H 0.351303 0.290827 0.792616 0.058 Uiso 1 1 calc R U . . .
C21 C 0.54228(16) 0.1934(2) 0.75148(12) 0.0365(6) Uani 1 1 d . . . . .
H21 H 0.501314 0.218719 0.737127 0.044 Uiso 1 1 calc R U . . .
C11 C 0.61466(17) 0.66116(18) 0.58039(13) 0.0367(6) Uani 1 1 d . . . . .
H11 H 0.617940 0.720143 0.572121 0.044 Uiso 1 1 calc R U . . .
C18 C 0.69959(16) 0.42950(19) 0.80367(12) 0.0346(6) Uani 1 1 d . . . . .
H18 H 0.742566 0.422799 0.822449 0.042 Uiso 1 1 calc R U . . .
C37 C 0.40112(16) 0.2916(2) 0.64112(15) 0.0417(7) Uani 1 1 d . . . . .
H37 H 0.413925 0.291746 0.602968 0.050 Uiso 1 1 calc R U . . .
C34 C 0.74822(17) 0.17068(19) 0.44960(13) 0.0390(6) Uani 1 1 d . . . . .
H34 H 0.796906 0.162900 0.452554 0.047 Uiso 1 1 calc R U . . .
C24 C 0.6630(2) 0.1188(2) 0.79562(15) 0.0529(9) Uani 1 1 d . . . . .
H24 H 0.703872 0.094261 0.810678 0.063 Uiso 1 1 calc R U . . .
C38 C 0.40740(16) 0.3670(2) 0.67286(16) 0.0458(7) Uani 1 1 d . . . . .
H38 H 0.424251 0.417585 0.656021 0.055 Uiso 1 1 calc R U . . .
C23 C 0.5987(2) 0.1071(2) 0.82284(13) 0.0529(10) Uani 1 1 d . . . . .
H23 H 0.596237 0.073923 0.855813 0.063 Uiso 1 1 calc R U . . .
C39 C 0.38862(18) 0.3669(2) 0.72957(18) 0.0518(9) Uani 1 1 d . . . . .
H39 H 0.392677 0.417419 0.751001 0.062 Uiso 1 1 calc R U . . .
C22 C 0.5389(2) 0.1444(3) 0.80111(13) 0.0513(9) Uani 1 1 d . . . . .
H22 H 0.495816 0.137011 0.819560 0.062 Uiso 1 1 calc R U . . .

loop_
_atom_site_aniso_label
_atom_site_aniso_U_11
_atom_site_aniso_U_22
_atom_site_aniso_U_33
_atom_site_aniso_U_23
_atom_site_aniso_U_13
_atom_site_aniso_U_12
W1 0.02720(7) 0.02203(8) 0.01749(7) -0.00117(4) 0.00265(4) -0.00298(4)
As1 0.02219(12) 0.02163(13) 0.01765(12) 0.00079(9) -0.00214(9) -0.00109(9)
O1 0.0259(8) 0.0356(9) 0.0258(9) -0.0003(8) -0.0038(7) 0.0025(7)
O3 0.0630(13) 0.0277(10) 0.0321(10) 0.0043(8) -0.0031(10) 0.0073(10)
O2 0.0447(12) 0.0700(17) 0.0466(13) -0.0029(13) 0.0128(11) -0.0275(12)
C5 0.0191(9) 0.0226(12) 0.0203(11) 0.0004(9) 0.0010(8) 0.0013(8)
C14 0.0270(11) 0.0209(11) 0.0180(10) 0.0016(9) 0.0016(9) -0.0016(9)
C6 0.0174(9) 0.0240(11) 0.0201(11) 0.0008(9) 0.0005(8) 0.0002(8)
C4 0.0201(9) 0.0234(11) 0.0205(10) 0.0011(9) -0.0004(8) 0.0020(8)
C7 0.0196(10) 0.0229(11) 0.0205(11) 0.0008(9) 0.0001(9) -0.0008(8)
C36 0.0463(15) 0.0332(14) 0.0274(13) -0.0086(11) -0.0023(12) -0.0087(12)
C20 0.0264(11) 0.0192(11) 0.0199(11) -0.0002(9) -0.0025(9) -0.0021(9)
C8 0.0257(10) 0.0212(12) 0.0193(10) 0.0004(9) 0.0009(9) 0.0028(9)
C26 0.0276(11) 0.0226(12) 0.0189(10) -0.0006(9) 0.0042(9) -0.0016(9)
C25 0.0388(14) 0.0420(16) 0.0343(14) 0.0034(13) -0.0068(12) 0.0097(12)
C1 0.0218(10) 0.0239(11) 0.0276(13) -0.0023(9) 0.0030(10) 0.0016(9)
C32 0.0504(16) 0.0247(13) 0.0340(14) -0.0115(11) 0.0122(12) -0.0160(12)
C27 0.0314(12) 0.0255(12) 0.0228(11) -0.0001(10) 0.0028(10) -0.0044(10)
C9 0.0310(11) 0.0273(13) 0.0260(12) -0.0005(10) -0.0045(10) 0.0043(10)
C15 0.0285(11) 0.0324(14) 0.0294(13) -0.0047(11) 0.0005(10) 0.0023(10)
C3 0.0373(13) 0.0322(14) 0.0200(11) -0.0034(10) -0.0007(10) -0.0073(11)
C13 0.0311(12) 0.0244(12) 0.0367(14) 0.0072(11) -0.0051(11) -0.0015(10)
C30 0.0513(16) 0.0284(14) 0.0415(16) 0.0016(12) 0.0053(14) 0.0086(13)
C31 0.0354(13) 0.0275(13) 0.0302(13) 0.0012(11) -0.0002(11) 0.0035(10)
C33 0.0595(18) 0.0218(14) 0.0241(13) -0.0076(10) 0.0071(12) -0.0019(12)
C10 0.0427(14) 0.0301(14) 0.0295(13) 0.0056(11) -0.0054(11) 0.0103(11)
C41 0.0278(13) 0.0451(18) 0.059(2) 0.0041(15) 0.0071(14) 0.0007(12)
C28 0.0417(14) 0.0337(15) 0.0321(13) -0.0054(12) 0.0041(12) -0.0117(12)
C19 0.0324(12) 0.0273(13) 0.0269(12) 0.0010(10) -0.0045(10) 0.0024(10)
C2 0.0379(14) 0.0397(16) 0.0283(13) -0.0022(12) 0.0056(11) -0.0073(12)
C29 0.0586(18) 0.0231(13) 0.0403(15) -0.0057(12) 0.0075(14) -0.0078(12)
C17 0.0602(18) 0.0323(14) 0.0216(12) -0.0037(11) -0.0029(12) -0.0067(13)
C16 0.0466(15) 0.0358(15) 0.0353(14) -0.0113(13) 0.0070(13) 0.0005(13)
C12 0.0417(15) 0.0294(14) 0.0457(16) 0.0065(13) -0.0075(13) -0.0082(12)
C35 0.0514(16) 0.0375(15) 0.0219(12) -0.0083(11) 0.0130(12) -0.0074(13)
C42 0.0333(14) 0.0388(16) 0.0514(19) -0.0048(14) -0.0038(13) 0.0014(12)
C40 0.0374(16) 0.059(2) 0.0493(19) -0.0032(16) 0.0121(15) 0.0090(14)
C21 0.0336(13) 0.0494(17) 0.0266(13) 0.0071(12) -0.0006(11) -0.0102(12)
C11 0.0480(15) 0.0209(12) 0.0412(15) 0.0086(12) 0.0001(13) 0.0012(11)
C18 0.0455(15) 0.0312(14) 0.0272(13) 0.0036(11) -0.0130(11) -0.0056(11)
C37 0.0303(13) 0.0503(19) 0.0445(17) 0.0043(14) -0.0023(13) 0.0050(12)
C34 0.0472(15) 0.0307(14) 0.0392(15) -0.0134(12) 0.0088(13) 0.0058(12)
C24 0.082(3) 0.0389(17) 0.0382(17) 0.0022(14) -0.0282(18) 0.0172(17)
C38 0.0362(14) 0.0380(16) 0.063(2) 0.0045(15) 0.0020(14) -0.0025(12)
C23 0.099(3) 0.0352(16) 0.0248(13) 0.0084(13) -0.0104(17) -0.0209(18)
C39 0.0430(16) 0.0444(18) 0.068(2) -0.0154(17) 0.0061(16) 0.0003(14)
C22 0.065(2) 0.062(2) 0.0274(14) 0.0086(15) 0.0040(14) -0.0278(18)

loop_
_atom_type_symbol
_atom_type_description
_atom_type_scat_dispersion_real
_atom_type_scat_dispersion_imag
_atom_type_scat_source
C C 0.0181 0.0091 'International Tables Vol C Tables 4.2.6.8 and 6.1.1.4'
H H 0.0000 0.0000 'International Tables Vol C Tables 4.2.6.8 and 6.1.1.4'
As As -0.9300 1.0051 'International Tables Vol C Tables 4.2.6.8 and 6.1.1.4'
O O 0.0492 0.0322 'International Tables Vol C Tables 4.2.6.8 and 6.1.1.4'
W W -5.4734 5.5774 'International Tables Vol C Tables 4.2.6.8 and 6.1.1.4'

loop_
_exptl_crystal_face_index_h
_exptl_crystal_face_index_k
_exptl_crystal_face_index_l
_exptl_crystal_face_perp_dist
10 0 -8 0.0372
-10 0 8 0.0555
-3 9 -6 0.1041
2 -9 7 0.1160
-3 1 -15 0.0355
-1 0 -15 0.0291
-2 0 15 0.0130
8 1 11 0.0148

loop_
_geom_angle_atom_site_label_1
_geom_angle_atom_site_label_2
_geom_angle_atom_site_label_3
_geom_angle
_geom_angle_site_symmetry_1
_geom_angle_site_symmetry_3
_geom_angle_publ_flag
C36 W1 As1 97.09(8) . . ?
C36 W1 C32 34.94(10) . . ?
C36 W1 C33 58.70(10) . . ?
C1 W1 As1 74.30(7) . . ?
C1 W1 C36 154.74(10) . . ?
C1 W1 C32 120.06(10) . . ?
C1 W1 C33 98.15(10) . . ?
C1 W1 C35 143.49(11) . . ?
C1 W1 C34 109.17(11) . . ?
C32 W1 As1 78.35(7) . . ?
C32 W1 C33 34.80(11) . . ?
C3 W1 As1 76.98(8) . . ?
C3 W1 C36 96.23(11) . . ?
C3 W1 C1 104.57(10) . . ?
C3 W1 C32 119.61(11) . . ?
C3 W1 C33 153.70(11) . . ?
C3 W1 C35 105.97(11) . . ?
C3 W1 C34 140.25(11) . . ?
C33 W1 As1 96.98(7) . . ?
C2 W1 As1 136.11(9) . . ?
C2 W1 C36 121.12(11) . . ?
C2 W1 C1 77.83(11) . . ?
C2 W1 C32 145.52(11) . . ?
C2 W1 C3 78.09(12) . . ?
C2 W1 C33 120.20(12) . . ?
C2 W1 C35 89.37(11) . . ?
C2 W1 C34 88.97(12) . . ?
C35 W1 As1 132.14(8) . . ?
C35 W1 C36 35.34(11) . . ?
C35 W1 C32 58.33(10) . . ?
C35 W1 C33 59.13(10) . . ?
C35 W1 C34 35.68(11) . . ?
C34 W1 As1 132.03(8) . . ?
C34 W1 C36 58.85(12) . . ?
C34 W1 C32 58.12(11) . . ?
C34 W1 C33 35.38(10) . . ?
C4 As1 W1 107.34(7) . . ?
C4 As1 C7 86.69(10) . . ?
C7 As1 W1 104.14(7) . . ?
C6 C5 C14 119.8(2) . . ?
C4 C5 C14 124.4(2) . . ?
C4 C5 C6 115.8(2) . . ?
C15 C14 C5 120.8(2) . . ?
C15 C14 C19 118.6(2) . . ?
C19 C14 C5 120.5(2) . . ?
C5 C6 C20 121.1(2) . . ?
C7 C6 C5 115.7(2) . . ?
C7 C6 C20 122.7(2) . . ?
C5 C4 As1 111.04(18) . . ?
C5 C4 C8 127.0(2) . . ?
C8 C4 As1 121.93(17) . . ?
C6 C7 As1 110.65(18) . . ?
C6 C7 C26 126.2(2) . . ?
C26 C7 As1 122.41(17) . . ?
W1 C36 H36 121.4 . . ?
C32 C36 W1 73.20(16) . . ?
C32 C36 H36 126.3 . . ?
C35 C36 W1 70.86(16) . . ?
C35 C36 H36 126.3 . . ?
C35 C36 C32 107.3(3) . . ?
C25 C20 C6 122.6(2) . . ?
C21 C20 C6 118.7(2) . . ?
C21 C20 C25 118.7(3) . . ?
C9 C8 C4 120.8(2) . . ?
C13 C8 C4 121.0(2) . . ?
C13 C8 C9 118.2(2) . . ?
C27 C26 C7 120.2(2) . . ?
C31 C26 C7 121.7(2) . . ?
C31 C26 C27 118.1(2) . . ?
C20 C25 H25 119.8 . . ?
C20 C25 C24 120.3(3) . . ?
C24 C25 H25 119.8 . . ?
O1 C1 W1 176.6(2) . . ?
W1 C32 H32 121.6 . . ?
C36 C32 W1 71.87(15) . . ?
C36 C32 H32 125.2 . . ?
C36 C32 C33 109.6(3) . . ?
C33 C32 W1 72.93(17) . . ?
C33 C32 H32 125.2 . . ?
C26 C27 H27 119.4 . . ?
C28 C27 C26 121.3(3) . . ?
C28 C27 H27 119.4 . . ?
C8 C9 H9 119.7 . . ?
C10 C9 C8 120.5(2) . . ?
C10 C9 H9 119.7 . . ?
C14 C15 H15 119.5 . . ?
C16 C15 C14 120.9(3) . . ?
C16 C15 H15 119.5 . . ?
O3 C3 W1 176.2(2) . . ?
C8 C13 H13 119.4 . . ?
C12 C13 C8 121.2(2) . . ?
C12 C13 H13 119.4 . . ?
C31 C30 H30 119.7 . . ?
C29 C30 H30 119.7 . . ?
C29 C30 C31 120.6(3) . . ?
C26 C31 H31 119.8 . . ?
C30 C31 C26 120.5(3) . . ?
C30 C31 H31 119.8 . . ?
W1 C33 H33 122.3 . . ?
C32 C33 W1 72.27(16) . . ?
C32 C33 H33 126.8 . . ?
C32 C33 C34 106.3(3) . . ?
C34 C33 W1 70.31(16) . . ?
C34 C33 H33 126.8 . . ?
C9 C10 H10 119.8 . . ?
C11 C10 C9 120.3(2) . . ?
C11 C10 H10 119.8 . . ?
C42 C41 H41 120.2 . . ?
C42 C41 C40 119.6(3) . . ?
C40 C41 H41 120.2 . . ?
C27 C28 H28 120.0 . . ?
C29 C28 C27 120.0(3) . . ?
C29 C28 H28 120.0 . . ?
C14 C19 H19 119.6 . . ?
C18 C19 C14 120.8(3) . . ?
C18 C19 H19 119.6 . . ?
O2 C2 W1 178.8(3) . . ?
C30 C29 H29 120.3 . . ?
C28 C29 C30 119.5(3) . . ?
C28 C29 H29 120.3 . . ?
C16 C17 H17 120.1 . . ?
C18 C17 H17 120.1 . . ?
C18 C17 C16 119.8(3) . . ?
C15 C16 H16 120.0 . . ?
C17 C16 C15 119.9(3) . . ?
C17 C16 H16 120.0 . . ?
C13 C12 H12 119.9 . . ?
C13 C12 C11 120.1(3) . . ?
C11 C12 H12 119.9 . . ?
W1 C35 H35 119.5 . . ?
C36 C35 W1 73.81(16) . . ?
C36 C35 H35 125.9 . . ?
C36 C35 C34 108.1(3) . . ?
C34 C35 W1 72.61(16) . . ?
C34 C35 H35 125.9 . . ?
C41 C42 H42 120.1 . . ?
C41 C42 C37 119.9(3) . . ?
C37 C42 H42 120.1 . . ?
C41 C40 H40 119.8 . . ?
C39 C40 C41 120.4(4) . . ?
C39 C40 H40 119.8 . . ?
C20 C21 H21 119.6 . . ?
C20 C21 C22 120.8(3) . . ?
C22 C21 H21 119.6 . . ?
C10 C11 C12 119.6(3) . . ?
C10 C11 H11 120.2 . . ?
C12 C11 H11 120.2 . . ?
C19 C18 H18 120.0 . . ?
C17 C18 C19 119.9(3) . . ?
C17 C18 H18 120.0 . . ?
C42 C37 H37 119.8 . . ?
C42 C37 C38 120.5(3) . . ?
C38 C37 H37 119.8 . . ?
W1 C34 H34 120.0 . . ?
C33 C34 W1 74.31(17) . . ?
C33 C34 H34 125.7 . . ?
C35 C34 W1 71.70(16) . . ?
C35 C34 C33 108.6(3) . . ?
C35 C34 H34 125.7 . . ?
C25 C24 H24 119.9 . . ?
C23 C24 C25 120.1(3) . . ?
C23 C24 H24 119.9 . . ?
C37 C38 H38 120.0 . . ?
C39 C38 C37 119.9(3) . . ?
C39 C38 H38 120.0 . . ?
C24 C23 H23 120.1 . . ?
C22 C23 C24 119.8(3) . . ?
C22 C23 H23 120.1 . . ?
C40 C39 H39 120.2 . . ?
C38 C39 C40 119.7(3) . . ?
C38 C39 H39 120.2 . . ?
C21 C22 H22 119.9 . . ?
C23 C22 C21 120.3(3) . . ?
C23 C22 H22 119.9 . . ?

loop_
_geom_bond_atom_site_label_1
_geom_bond_atom_site_label_2
_geom_bond_distance
_geom_bond_site_symmetry_2
_geom_bond_publ_flag
W1 As1 2.7200(3) . ?
W1 C36 2.354(3) . ?
W1 C1 2.000(3) . ?
W1 C32 2.372(3) . ?
W1 C3 1.990(3) . ?
W1 C33 2.380(3) . ?
W1 C2 1.987(3) . ?
W1 C35 2.316(3) . ?
W1 C34 2.328(3) . ?
As1 C4 1.932(2) . ?
As1 C7 1.935(2) . ?
O1 C1 1.139(3) . ?
O3 C3 1.149(4) . ?
O2 C2 1.141(4) . ?
C5 C14 1.490(3) . ?
C5 C6 1.472(3) . ?
C5 C4 1.357(3) . ?
C14 C15 1.389(3) . ?
C14 C19 1.392(3) . ?
C6 C7 1.365(3) . ?
C6 C20 1.491(3) . ?
C4 C8 1.473(3) . ?
C7 C26 1.480(3) . ?
C36 H36 0.9300 . ?
C36 C32 1.419(4) . ?
C36 C35 1.418(4) . ?
C20 C25 1.389(4) . ?
C20 C21 1.383(4) . ?
C8 C9 1.402(3) . ?
C8 C13 1.392(4) . ?
C26 C27 1.400(3) . ?
C26 C31 1.393(4) . ?
C25 H25 0.9300 . ?
C25 C24 1.391(5) . ?
C32 H32 0.9300 . ?
C32 C33 1.421(5) . ?
C27 H27 0.9300 . ?
C27 C28 1.385(4) . ?
C9 H9 0.9300 . ?
C9 C10 1.396(4) . ?
C15 H15 0.9300 . ?
C15 C16 1.388(4) . ?
C13 H13 0.9300 . ?
C13 C12 1.384(4) . ?
C30 H30 0.9300 . ?
C30 C31 1.391(4) . ?
C30 C29 1.386(5) . ?
C31 H31 0.9300 . ?
C33 H33 0.9300 . ?
C33 C34 1.431(4) . ?
C10 H10 0.9300 . ?
C10 C11 1.382(4) . ?
C41 H41 0.9300 . ?
C41 C42 1.383(5) . ?
C41 C40 1.388(5) . ?
C28 H28 0.9300 . ?
C28 C29 1.383(4) . ?
C19 H19 0.9300 . ?
C19 C18 1.390(4) . ?
C29 H29 0.9300 . ?
C17 H17 0.9300 . ?
C17 C16 1.387(4) . ?
C17 C18 1.386(4) . ?
C16 H16 0.9300 . ?
C12 H12 0.9300 . ?
C12 C11 1.392(4) . ?
C35 H35 0.9300 . ?
C35 C34 1.423(5) . ?
C42 H42 0.9300 . ?
C42 C37 1.384(5) . ?
C40 H40 0.9300 . ?
C40 C39 1.386(5) . ?
C21 H21 0.9300 . ?
C21 C22 1.392(4) . ?
C11 H11 0.9300 . ?
C18 H18 0.9300 . ?
C37 H37 0.9300 . ?
C37 C38 1.384(5) . ?
C34 H34 0.9300 . ?
C24 H24 0.9300 . ?
C24 C23 1.385(6) . ?
C38 H38 0.9300 . ?
C38 C39 1.381(5) . ?
C23 H23 0.9300 . ?
C23 C22 1.366(6) . ?
C39 H39 0.9300 . ?
C22 H22 0.9300 . ?

loop_
_geom_torsion_atom_site_label_1
_geom_torsion_atom_site_label_2
_geom_torsion_atom_site_label_3
_geom_torsion_atom_site_label_4
_geom_torsion
_geom_torsion_site_symmetry_1
_geom_torsion_site_symmetry_2
_geom_torsion_site_symmetry_3
_geom_torsion_site_symmetry_4
_geom_torsion_publ_flag
W1 C36 C32 C33 -63.6(2) . . . . ?
W1 C36 C35 C34 65.0(2) . . . . ?
W1 C32 C33 C34 -62.47(19) . . . . ?
W1 C33 C34 C35 -64.0(2) . . . . ?
W1 C35 C34 C33 65.7(2) . . . . ?
As1 C4 C8 C9 45.2(3) . . . . ?
As1 C4 C8 C13 -133.4(2) . . . . ?
As1 C7 C26 C27 -45.0(3) . . . . ?
As1 C7 C26 C31 135.1(2) . . . . ?
C5 C14 C15 C16 177.6(3) . . . . ?
C5 C14 C19 C18 -178.5(2) . . . . ?
C5 C6 C7 As1 -3.3(2) . . . . ?
C5 C6 C7 C26 -173.5(2) . . . . ?
C5 C6 C20 C25 -96.5(3) . . . . ?
C5 C6 C20 C21 85.1(3) . . . . ?
C5 C4 C8 C9 -135.1(3) . . . . ?
C5 C4 C8 C13 46.4(4) . . . . ?
C14 C5 C6 C7 178.5(2) . . . . ?
C14 C5 C6 C20 6.7(3) . . . . ?
C14 C5 C4 As1 -175.53(17) . . . . ?
C14 C5 C4 C8 4.7(4) . . . . ?
C14 C15 C16 C17 0.7(5) . . . . ?
C14 C19 C18 C17 0.9(4) . . . . ?
C6 C5 C14 C15 -113.7(3) . . . . ?
C6 C5 C14 C19 65.5(3) . . . . ?
C6 C5 C4 As1 1.9(2) . . . . ?
C6 C5 C4 C8 -177.9(2) . . . . ?
C6 C7 C26 C27 124.2(3) . . . . ?
C6 C7 C26 C31 -55.7(4) . . . . ?
C6 C20 C25 C24 -177.9(3) . . . . ?
C6 C20 C21 C22 177.6(3) . . . . ?
C4 C5 C14 C15 63.6(3) . . . . ?
C4 C5 C14 C19 -117.1(3) . . . . ?
C4 C5 C6 C7 0.9(3) . . . . ?
C4 C5 C6 C20 -170.8(2) . . . . ?
C4 C8 C9 C10 -178.9(2) . . . . ?
C4 C8 C13 C12 179.0(3) . . . . ?
C7 C6 C20 C25 92.3(3) . . . . ?
C7 C6 C20 C21 -86.1(3) . . . . ?
C7 C26 C27 C28 -179.1(2) . . . . ?
C7 C26 C31 C30 179.6(3) . . . . ?
C36 C32 C33 W1 62.93(19) . . . . ?
C36 C32 C33 C34 0.5(3) . . . . ?
C36 C35 C34 W1 -65.8(2) . . . . ?
C36 C35 C34 C33 -0.1(3) . . . . ?
C20 C6 C7 As1 168.36(17) . . . . ?
C20 C6 C7 C26 -1.9(4) . . . . ?
C20 C25 C24 C23 0.5(5) . . . . ?
C20 C21 C22 C23 0.3(5) . . . . ?
C8 C9 C10 C11 0.0(4) . . . . ?
C8 C13 C12 C11 -0.3(5) . . . . ?
C26 C27 C28 C29 -0.7(4) . . . . ?
C25 C20 C21 C22 -0.8(5) . . . . ?
C25 C24 C23 C22 -1.0(5) . . . . ?
C32 C36 C35 W1 -64.62(19) . . . . ?
C32 C36 C35 C34 0.4(3) . . . . ?
C32 C33 C34 W1 63.78(19) . . . . ?
C32 C33 C34 C35 -0.2(3) . . . . ?
C27 C26 C31 C30 -0.3(4) . . . . ?
C27 C28 C29 C30 0.1(5) . . . . ?
C9 C8 C13 C12 0.4(4) . . . . ?
C9 C10 C11 C12 0.1(5) . . . . ?
C15 C14 C19 C18 0.8(4) . . . . ?
C13 C8 C9 C10 -0.3(4) . . . . ?
C13 C12 C11 C10 0.1(5) . . . . ?
C31 C26 C27 C28 0.8(4) . . . . ?
C31 C30 C29 C28 0.4(5) . . . . ?
C41 C42 C37 C38 -0.2(5) . . . . ?
C41 C40 C39 C38 -0.4(5) . . . . ?
C19 C14 C15 C16 -1.6(4) . . . . ?
C29 C30 C31 C26 -0.3(5) . . . . ?
C16 C17 C18 C19 -1.9(4) . . . . ?
C35 C36 C32 W1 63.07(19) . . . . ?
C35 C36 C32 C33 -0.5(3) . . . . ?
C42 C41 C40 C39 0.4(5) . . . . ?
C42 C37 C38 C39 0.2(5) . . . . ?
C40 C41 C42 C37 -0.1(5) . . . . ?
C21 C20 C25 C24 0.4(4) . . . . ?
C18 C17 C16 C15 1.1(5) . . . . ?
C37 C38 C39 C40 0.1(5) . . . . ?
C24 C23 C22 C21 0.6(5) . . . . ?

loop_
_exptl_oxdiff_crystal_face_indexfrac_h
_exptl_oxdiff_crystal_face_indexfrac_k
_exptl_oxdiff_crystal_face_indexfrac_l
_exptl_oxdiff_crystal_face_x
_exptl_oxdiff_crystal_face_y
_exptl_oxdiff_crystal_face_z
10.3545 -0.1276 -8.1857 -0.0344 -0.1536 -0.9875
-10.1990 -0.3083 8.4733 0.0230 0.1062 0.9941
-2.9785 8.8572 -5.9881 0.2301 0.9615 -0.1505
1.7771 -8.7916 6.8898 -0.2249 -0.9383 0.2626
-3.2296 0.8395 -14.6808 -0.6737 0.6392 -0.3708
-0.5045 0.1592 -15.2624 -0.6578 0.5019 -0.5616
-1.6747 -0.4037 15.1225 0.5677 -0.4324 0.7005
8.3072 0.7871 11.1706 0.7889 -0.6037 -0.1151
